data_4305743
loop_
_publ_author_name
'Sudip Kumar Ghosh'
'Ranjan Patra'
'Sankar Prasad Rath'

_publ_contact_author_address
;Department of Chemistry
Indian Institute of Technology Kanpur
Kanpur-208016
INDIA
;
_publ_contact_author_email sprath@iitk.ac.in
_publ_contact_author_fax 91-512-2597436
_publ_contact_author_name 'Sankar Prasad Rath'
_publ_contact_author_phone 91-512-2597251
_publ_section_title
;
Axial Ligand Coordination in Sterically Strained Vanadyl Porphyrins:
Synthesis, Structure, and Properties
;
_journal_name_full 'Inorganic Chemistry'
_journal_page_first 9848
_journal_page_last 9856
_journal_paper_doi 10.1021/ic800714w
_journal_volume 47
_journal_year 2008
_chemical_formula_moiety 'C36 H40 N8 O9 V, C H4 O'
_chemical_formula_sum 'C37 H44 N8 O10 V'
_chemical_formula_weight 811.74
_chemical_name_common VO(tn-OEP)(OHMe)
_chemical_name_systematic
; 
 ? 
;
_space_group_IT_number 62
_symmetry_cell_setting orthorhombic
_symmetry_space_group_name_Hall '-P 2ac 2n'
_symmetry_space_group_name_H-M 'P n m a'
_atom_sites_solution_hydrogens geom
_atom_sites_solution_primary direct
_atom_sites_solution_secondary difmap
_audit_creation_method SHELXL-97
_cell_angle_alpha 90.00
_cell_angle_beta 90.00
_cell_angle_gamma 90.00
_cell_formula_units_Z 4
_cell_length_a 24.922(5)
_cell_length_b 23.891(5)
_cell_length_c 6.5645(13)
_cell_measurement_reflns_used 999
_cell_measurement_temperature 100(2)
_cell_measurement_theta_max 29.0
_cell_measurement_theta_min 2.4
_cell_volume 3908.6(14)
_computing_cell_refinement 'Bruker SAINT'
_computing_data_collection 'Bruker APEX'
_computing_data_reduction 'Bruker SAINT'
_computing_molecular_graphics 'SHELXL 5.1, XP (Sheldrick, 1994)'
_computing_publication_material SHELXS-97
_computing_structure_refinement 'SHELXL-97 (Sheldrick, 2008)'
_computing_structure_solution 'SHELXS-97 (Sheldrick, 2008)'
_diffrn_ambient_temperature 100(2)
_diffrn_measured_fraction_theta_full 0.997
_diffrn_measured_fraction_theta_max 0.997
_diffrn_measurement_device_type 'Bruker SMART APEX'
_diffrn_measurement_method \w
_diffrn_radiation_monochromator graphite
_diffrn_radiation_source 'fine-focus sealed tube'
_diffrn_radiation_type MoK\a
_diffrn_radiation_wavelength 0.71073
_diffrn_reflns_av_R_equivalents 0.0430
_diffrn_reflns_av_sigmaI/netI 0.0469
_diffrn_reflns_limit_h_max 30
_diffrn_reflns_limit_h_min 0
_diffrn_reflns_limit_k_max 29
_diffrn_reflns_limit_k_min 0
_diffrn_reflns_limit_l_max 8
_diffrn_reflns_limit_l_min 0
_diffrn_reflns_number 64359
_diffrn_reflns_theta_full 26.00
_diffrn_reflns_theta_max 26.00
_diffrn_reflns_theta_min 1.63
_diffrn_standards_number 0
_exptl_absorpt_coefficient_mu 0.321
_exptl_absorpt_correction_T_max 0.9535
_exptl_absorpt_correction_T_min 0.9099
_exptl_absorpt_correction_type multi-scan
_exptl_absorpt_process_details 'SADABS 2.05 (Sheldrick, 2002)'
_exptl_crystal_colour Purple
_exptl_crystal_density_diffrn 1.379
_exptl_crystal_density_method 'not measured'
_exptl_crystal_description Block
_exptl_crystal_F_000 1700
_exptl_crystal_size_max 0.30
_exptl_crystal_size_mid 0.22
_exptl_crystal_size_min 0.15
_refine_diff_density_max 0.261
_refine_diff_density_min -0.380
_refine_diff_density_rms 0.048
_refine_ls_extinction_method none
_refine_ls_goodness_of_fit_ref 1.020
_refine_ls_hydrogen_treatment constr
_refine_ls_matrix_type full
_refine_ls_number_parameters 279
_refine_ls_number_reflns 3925
_refine_ls_number_restraints 0
_refine_ls_restrained_S_all 1.020
_refine_ls_R_factor_all 0.0720
_refine_ls_R_factor_gt 0.0390
_refine_ls_shift/su_max 0.001
_refine_ls_shift/su_mean 0.000
_refine_ls_structure_factor_coef Fsqd
_refine_ls_weighting_details 'calc w=1/[\s^2^(Fo^2^)+(0.0294P)^2^+3.0176P] where P=(Fo^2^+2Fc^2^)/3'
_refine_ls_weighting_scheme calc
_refine_ls_wR_factor_gt 0.0829
_refine_ls_wR_factor_ref 0.0992
_reflns_number_gt 2722
_reflns_number_total 3925
_reflns_threshold_expression >2sigma(I)
_cod_data_source_file ic800714w_si_004.cif
_cod_data_source_block VOOEPMeOH
_cod_depositor_comments
;
The following automatic conversions were performed:
'_symmetry_cell_setting' value 'Orthorhombic' changed to 'orthorhombic'
according to '/home/saulius/struct/CIF-dictionaries/cif_core.dic'
dictionary named 'cif_core.dic' version 2.4.1 from 2010-06-29.

Automatic conversion script
Id: cif_fix_enum 1527 2010-12-29 10:47:43Z saulius 
;
_cod_original_cell_volume 3908.5(14)
_cod_database_code 4305743

loop_
_symmetry_equiv_pos_as_xyz
'x, y, z'
'-x+1/2, -y, z+1/2'
'-x, y+1/2, -z'
'x+1/2, -y+1/2, -z+1/2'
'-x, -y, -z'
'x-1/2, y, -z-1/2'
'x, -y-1/2, z'
'-x-1/2, y-1/2, z-1/2'

loop_
_atom_site_label
_atom_site_type_symbol
_atom_site_fract_x
_atom_site_fract_y
_atom_site_fract_z
_atom_site_U_iso_or_equiv
_atom_site_adp_type
_atom_site_occupancy
_atom_site_symmetry_multiplicity
_atom_site_calc_flag
_atom_site_refinement_flags
_atom_site_disorder_assembly
_atom_site_disorder_group
V V 0.86030(2) 0.2500 0.34533(8) 0.02275(14) Uani 1 2 d S . .
O1 O 0.87906(8) 0.2500 0.5776(3) 0.0313(5) Uani 1 2 d S . .
O2 O 1.02815(7) 0.10514(8) 0.1996(3) 0.0517(5) Uani 1 1 d . . .
O3 O 0.96926(8) 0.07147(9) -0.0091(3) 0.0609(6) Uani 1 1 d . . .
O4 O 0.70479(9) 0.11251(9) 0.6422(4) 0.0717(7) Uani 1 1 d . . .
O5 O 0.71557(9) 0.07174(9) 0.3505(4) 0.0742(7) Uani 1 1 d . . .
N1 N 0.77782(9) 0.2500 0.3817(4) 0.0244(6) Uani 1 2 d S . .
N2 N 0.93261(10) 0.2500 0.1909(4) 0.0244(6) Uani 1 2 d S . .
N3 N 0.85666(7) 0.16447(7) 0.3062(3) 0.0272(4) Uani 1 1 d . . .
N4 N 0.98405(8) 0.10535(8) 0.1173(3) 0.0382(5) Uani 1 1 d . . .
N5 N 0.72560(9) 0.10816(9) 0.4744(4) 0.0475(6) Uani 1 1 d . . .
C1 C 0.74497(8) 0.20408(9) 0.3809(3) 0.0273(5) Uani 1 1 d . . .
C2 C 0.68946(9) 0.22131(10) 0.3527(4) 0.0346(6) Uani 1 1 d . . .
C3 C 1.00065(9) 0.22158(10) -0.0267(4) 0.0309(5) Uani 1 1 d . . .
C4 C 0.95878(8) 0.20380(9) 0.1134(3) 0.0265(5) Uani 1 1 d . . .
C5 C 0.94541(9) 0.14965(9) 0.1755(4) 0.0282(5) Uani 1 1 d . . .
C6 C 0.90076(9) 0.13081(9) 0.2845(3) 0.0283(5) Uani 1 1 d . . .
C7 C 0.89185(10) 0.07726(9) 0.3863(4) 0.0356(6) Uani 1 1 d . . .
C8 C 0.84143(10) 0.07922(9) 0.4654(4) 0.0357(6) Uani 1 1 d . . .
C9 C 0.81862(9) 0.13246(9) 0.4042(4) 0.0294(5) Uani 1 1 d . . .
C10 C 0.76573(9) 0.15078(10) 0.4159(4) 0.0316(5) Uani 1 1 d . . .
C11 C 0.64266(10) 0.18423(13) 0.2981(5) 0.0515(8) Uani 1 1 d . . .
H11A H 0.6089 0.2056 0.3141 0.062 Uiso 1 1 calc R . .
H11B H 0.6415 0.1520 0.3930 0.062 Uiso 1 1 calc R . .
C12 C 0.64674(14) 0.16262(17) 0.0797(6) 0.0832(12) Uani 1 1 d . . .
H12A H 0.6159 0.1386 0.0499 0.125 Uiso 1 1 calc R . .
H12B H 0.6799 0.1411 0.0638 0.125 Uiso 1 1 calc R . .
H12C H 0.6470 0.1944 -0.0148 0.125 Uiso 1 1 calc R . .
C13 C 1.03177(10) 0.18549(12) -0.1741(4) 0.0414(6) Uani 1 1 d . . .
H13A H 1.0448 0.1517 -0.1026 0.050 Uiso 1 1 calc R . .
H13B H 1.0634 0.2065 -0.2241 0.050 Uiso 1 1 calc R . .
C14 C 0.99717(14) 0.16810(16) -0.3541(5) 0.0736(11) Uani 1 1 d . . .
H14A H 1.0178 0.1432 -0.4433 0.110 Uiso 1 1 calc R . .
H14B H 0.9862 0.2014 -0.4304 0.110 Uiso 1 1 calc R . .
H14C H 0.9652 0.1484 -0.3045 0.110 Uiso 1 1 calc R . .
C15 C 0.92980(11) 0.02854(11) 0.4167(5) 0.0523(8) Uani 1 1 d . . .
H15A H 0.9284 0.0166 0.5610 0.063 Uiso 1 1 calc R . .
H15B H 0.9669 0.0410 0.3875 0.063 Uiso 1 1 calc R . .
C16 C 0.91629(15) -0.02150(12) 0.2802(6) 0.0776(11) Uani 1 1 d . . .
H16A H 0.9416 -0.0520 0.3070 0.116 Uiso 1 1 calc R . .
H16B H 0.9189 -0.0103 0.1369 0.116 Uiso 1 1 calc R . .
H16C H 0.8797 -0.0343 0.3092 0.116 Uiso 1 1 calc R . .
C17 C 0.81844(12) 0.03838(10) 0.6172(5) 0.0511(8) Uani 1 1 d . . .
H17A H 0.8386 0.0027 0.6106 0.061 Uiso 1 1 calc R . .
H17B H 0.7805 0.0305 0.5828 0.061 Uiso 1 1 calc R . .
C18 C 0.82179(16) 0.06229(15) 0.8325(5) 0.0757(10) Uani 1 1 d . . .
H18A H 0.8078 0.0348 0.9298 0.114 Uiso 1 1 calc R . .
H18B H 0.8005 0.0967 0.8405 0.114 Uiso 1 1 calc R . .
H18C H 0.8593 0.0707 0.8655 0.114 Uiso 1 1 calc R . .
O6 O 0.83188(10) 0.2500 -0.0079(4) 0.0425(6) Uani 1 2 d S . .
H6A H 0.8524 0.2500 -0.1114 0.051 Uiso 1 2 d S A 1
C19A C 0.7825(9) 0.2500 -0.107(4) 0.078(15) Uani 0.46 2 d SP B 2
H19A H 0.7583 0.2764 -0.0390 0.117 Uiso 0.23 1 calc PR B 2
H19C H 0.7670 0.2123 -0.1019 0.117 Uiso 0.23 1 calc PR B 2
H19B H 0.7874 0.2613 -0.2490 0.117 Uiso 0.23 1 calc PR B 2
C19 C 0.7863(10) 0.2252(18) -0.086(4) 0.089(11) Uani 0.27 1 d P B -1
H19D H 0.7905 0.2198 -0.2327 0.133 Uiso 0.27 1 calc PR B -1
H19E H 0.7553 0.2493 -0.0595 0.133 Uiso 0.54 2 calc SPR B -1
H19F H 0.7808 0.1888 -0.0197 0.133 Uiso 0.27 1 calc PR B -1

loop_
_atom_site_aniso_label
_atom_site_aniso_U_11
_atom_site_aniso_U_22
_atom_site_aniso_U_33
_atom_site_aniso_U_23
_atom_site_aniso_U_13
_atom_site_aniso_U_12
V 0.0211(3) 0.0227(3) 0.0244(3) 0.000 0.0029(2) 0.000
O1 0.0290(12) 0.0383(13) 0.0266(13) 0.000 0.0024(10) 0.000
O2 0.0344(10) 0.0609(12) 0.0597(14) -0.0016(10) -0.0022(9) 0.0184(9)
O3 0.0578(12) 0.0541(12) 0.0709(16) -0.0345(12) 0.0063(11) 0.0045(10)
O4 0.0668(14) 0.0706(15) 0.0778(17) 0.0122(13) 0.0350(14) -0.0193(12)
O5 0.0673(14) 0.0469(12) 0.108(2) -0.0242(14) -0.0030(14) -0.0253(11)
N1 0.0218(13) 0.0258(13) 0.0256(15) 0.000 0.0027(11) 0.000
N2 0.0216(13) 0.0270(13) 0.0247(16) 0.000 0.0040(11) 0.000
N3 0.0271(9) 0.0234(9) 0.0312(12) -0.0017(8) 0.0024(8) -0.0008(8)
N4 0.0364(12) 0.0347(11) 0.0434(14) -0.0064(10) 0.0052(10) 0.0054(9)
N5 0.0375(12) 0.0362(12) 0.0689(18) 0.0013(12) 0.0085(12) -0.0095(10)
C1 0.0232(11) 0.0339(12) 0.0250(13) -0.0023(10) 0.0053(9) -0.0046(9)
C2 0.0249(12) 0.0473(13) 0.0317(14) -0.0022(11) 0.0052(11) -0.0034(10)
C3 0.0224(11) 0.0465(13) 0.0237(13) -0.0020(10) -0.0003(10) 0.0022(10)
C4 0.0215(10) 0.0340(12) 0.0241(13) -0.0029(10) -0.0002(9) 0.0011(9)
C5 0.0252(11) 0.0302(11) 0.0293(13) -0.0068(10) -0.0004(10) 0.0048(9)
C6 0.0302(12) 0.0252(11) 0.0296(13) -0.0045(10) -0.0020(10) 0.0017(9)
C7 0.0389(14) 0.0255(12) 0.0423(15) -0.0016(11) -0.0016(12) 0.0013(10)
C8 0.0404(14) 0.0232(12) 0.0437(16) 0.0008(11) 0.0012(12) -0.0054(10)
C9 0.0341(12) 0.0244(11) 0.0298(14) -0.0027(10) 0.0034(10) -0.0052(10)
C10 0.0301(12) 0.0307(12) 0.0338(14) -0.0034(10) 0.0069(10) -0.0093(10)
C11 0.0260(13) 0.0631(18) 0.066(2) -0.0087(15) 0.0021(14) -0.0079(13)
C12 0.064(2) 0.109(3) 0.077(3) -0.027(2) -0.0174(19) -0.027(2)
C13 0.0330(13) 0.0593(16) 0.0318(15) -0.0051(12) 0.0075(11) 0.0107(12)
C14 0.082(2) 0.099(3) 0.0399(19) -0.0277(18) -0.0131(17) 0.040(2)
C15 0.0465(16) 0.0339(14) 0.077(2) 0.0108(14) 0.0041(15) 0.0082(12)
C16 0.082(2) 0.0308(15) 0.120(3) -0.0093(18) 0.016(2) 0.0135(16)
C17 0.0604(17) 0.0285(13) 0.064(2) 0.0126(13) 0.0095(16) -0.0047(12)
C18 0.100(3) 0.069(2) 0.058(2) 0.0195(18) 0.006(2) -0.017(2)
O6 0.0374(14) 0.0654(17) 0.0248(14) 0.000 0.0019(11) 0.000
C19A 0.028(7) 0.18(4) 0.026(9) 0.000 0.013(6) 0.000
C19 0.089(14) 0.14(3) 0.034(10) 0.015(11) -0.028(9) -0.075(16)

loop_
_atom_type_symbol
_atom_type_description
_atom_type_scat_dispersion_real
_atom_type_scat_dispersion_imag
_atom_type_scat_source
C C 0.0033 0.0016 'International Tables Vol C Tables 4.2.6.8 and 6.1.1.4'
H H 0.0000 0.0000 'International Tables Vol C Tables 4.2.6.8 and 6.1.1.4'
N N 0.0061 0.0033 'International Tables Vol C Tables 4.2.6.8 and 6.1.1.4'
O O 0.0106 0.0060 'International Tables Vol C Tables 4.2.6.8 and 6.1.1.4'
V V 0.3005 0.5294 'International Tables Vol C Tables 4.2.6.8 and 6.1.1.4'

loop_
_geom_angle_atom_site_label_1
_geom_angle_atom_site_label_2
_geom_angle_atom_site_label_3
_geom_angle
_geom_angle_site_symmetry_1
_geom_angle_site_symmetry_3
_geom_angle_publ_flag
O1 V N3 97.58(5) . . ?
O1 V N3 97.58(5) . 7_565 ?
N3 V N3 164.82(11) . 7_565 ?
O1 V N2 102.31(11) . . ?
N3 V N2 88.70(5) . . ?
N3 V N2 88.70(5) 7_565 . ?
O1 V N1 100.42(11) . . ?
N3 V N1 88.32(5) . . ?
N3 V N1 88.32(5) 7_565 . ?
N2 V N1 157.27(10) . . ?
O1 V O6 179.94(10) . . ?
N3 V O6 82.42(5) . . ?
N3 V O6 82.42(5) 7_565 . ?
N2 V O6 77.63(9) . . ?
N1 V O6 79.64(9) . . ?
C1 N1 C1 106.5(2) . 7_565 ?
C1 N1 V 126.42(12) . . ?
C1 N1 V 126.41(12) 7_565 . ?
C4 N2 C4 106.3(2) . 7_565 ?
C4 N2 V 126.37(12) . . ?
C4 N2 V 126.37(12) 7_565 . ?
C6 N3 C9 105.96(18) . . ?
C6 N3 V 124.04(15) . . ?
C9 N3 V 121.50(14) . . ?
O3 N4 O2 124.8(2) . . ?
O3 N4 C5 117.0(2) . . ?
O2 N4 C5 118.2(2) . . ?
O5 N5 O4 125.2(2) . . ?
O5 N5 C10 117.3(2) . . ?
O4 N5 C10 117.6(2) . . ?
N1 C1 C10 120.64(19) . . ?
N1 C1 C2 110.03(19) . . ?
C10 C1 C2 129.2(2) . . ?
C2 C2 C1 106.42(13) 7_565 . ?
C2 C2 C11 125.99(15) 7_565 . ?
C1 C2 C11 126.8(2) . . ?
C3 C3 C4 106.98(13) 7_565 . ?
C3 C3 C13 124.81(14) 7_565 . ?
C4 C3 C13 127.4(2) . . ?
N2 C4 C5 121.4(2) . . ?
N2 C4 C3 109.81(19) . . ?
C5 C4 C3 128.8(2) . . ?
C4 C5 C6 129.6(2) . . ?
C4 C5 N4 115.56(19) . . ?
C6 C5 N4 114.82(19) . . ?
N3 C6 C5 120.2(2) . . ?
N3 C6 C7 110.17(19) . . ?
C5 C6 C7 129.6(2) . . ?
C8 C7 C6 106.6(2) . . ?
C8 C7 C15 123.6(2) . . ?
C6 C7 C15 129.7(2) . . ?
C7 C8 C9 106.7(2) . . ?
C7 C8 C17 125.5(2) . . ?
C9 C8 C17 127.0(2) . . ?
N3 C9 C10 120.2(2) . . ?
N3 C9 C8 110.27(19) . . ?
C10 C9 C8 129.2(2) . . ?
C9 C10 C1 129.1(2) . . ?
C9 C10 N5 116.0(2) . . ?
C1 C10 N5 114.90(19) . . ?
C2 C11 C12 111.7(2) . . ?
C3 C13 C14 111.3(2) . . ?
C7 C15 C16 112.7(3) . . ?
C8 C17 C18 110.4(2) . . ?
C19 O6 C19 51(3) . 7_565 ?
C19 O6 C19A 25.7(17) . . ?
C19 O6 C19A 25.7(17) 7_565 . ?
C19 O6 V 126.5(11) . . ?
C19 O6 V 126.5(11) 7_565 . ?
C19A O6 V 134.8(9) . . ?

loop_
_geom_bond_atom_site_label_1
_geom_bond_atom_site_label_2
_geom_bond_distance
_geom_bond_site_symmetry_2
_geom_bond_publ_flag
V O1 1.595(2) . ?
V N3 2.0614(17) . ?
V N3 2.0614(17) 7_565 ?
V N2 2.068(2) . ?
V N1 2.069(2) . ?
V O6 2.424(3) . ?
O2 N4 1.225(3) . ?
O3 N4 1.216(3) . ?
O4 N5 1.222(3) . ?
O5 N5 1.217(3) . ?
N1 C1 1.369(3) . ?
N1 C1 1.369(3) 7_565 ?
N2 C4 1.379(3) . ?
N2 C4 1.379(3) 7_565 ?
N3 C6 1.369(3) . ?
N3 C9 1.377(3) . ?
N4 C5 1.481(3) . ?
N5 C10 1.478(3) . ?
C1 C10 1.394(3) . ?
C1 C2 1.455(3) . ?
C2 C2 1.371(5) 7_565 ?
C2 C11 1.508(3) . ?
C3 C3 1.358(5) 7_565 ?
C3 C4 1.455(3) . ?
C3 C13 1.510(3) . ?
C4 C5 1.397(3) . ?
C5 C6 1.397(3) . ?
C6 C7 1.460(3) . ?
C7 C8 1.360(3) . ?
C7 C15 1.513(3) . ?
C8 C9 1.450(3) . ?
C8 C17 1.508(3) . ?
C9 C10 1.391(3) . ?
C11 C12 1.528(5) . ?
C13 C14 1.521(4) . ?
C15 C16 1.532(4) . ?
C17 C18 1.527(4) . ?
O6 C19 1.38(3) . ?
O6 C19 1.38(3) 7_565 ?
O6 C19A 1.39(3) . ?
